data_1569281
loop_
_publ_author_name
'Chmovzh, Timofey N.'
'Alekhina, Daria A.'
'Kudryashev, Timofey A.'
'Aysin, Rinat R.'
'Korlyukov, Alexander A.'
'Rakitin, Oleg A.'

_publ_section_title
;
 Benzo[1,2-<i>d</i>:4,5-<i>d</i>']bis([1,2,3]thiadiazole) and Its Bromo
 Derivatives: Molecular Structure and Reactivity.
;
_journal_issue 10
_journal_name_full 'International journal of molecular sciences'
_journal_page_first 8835
_journal_paper_doi 10.3390/ijms24108835
_journal_volume 24
_journal_year 2023
_chemical_formula_moiety '2(C3 H N2 S)'
_chemical_formula_sum 'C6 H2 N4 S2'
_chemical_formula_weight 194.24
_space_group_crystal_system triclinic
_space_group_IT_number 2
_space_group_name_Hall '-P 1'
_space_group_name_H-M_alt 'P -1'
_atom_sites_solution_hydrogens geom
_atom_sites_solution_primary dual
_audit_creation_date 2023-01-17
_audit_creation_method
;
Olex2 1.5
(compiled 2022.04.07 svn.rca3783a0 for OlexSys, GUI svn.r6498)
;
_cell_angle_alpha 82.88(4)
_cell_angle_beta 87.48(4)
_cell_angle_gamma 83.96(4)
_cell_formula_units_Z 2
_cell_length_a 3.738(3)
_cell_length_b 9.027(5)
_cell_length_c 10.156(9)
_cell_measurement_reflns_used 2249
_cell_measurement_temperature 100
_cell_measurement_theta_max 30.632
_cell_measurement_theta_min 2.867
_cell_volume 338.0(4)
_computing_cell_refinement 'SAINT V8.40A (Bruker, 2019)'
_computing_data_reduction 'SAINT V8.40A (Bruker, 2019)'
_computing_molecular_graphics 'Olex2 1.5 (Dolomanov et al., 2009)'
_computing_publication_material 'Olex2 1.5 (Dolomanov et al., 2009)'
_computing_structure_refinement 'SHELXL 2019/3 (Sheldrick, 2015)'
_computing_structure_solution 'XT  (Sheldrick, 2015)'
_diffrn_ambient_temperature 100
_diffrn_detector 'Bruker Photon III area detector'
_diffrn_detector_area_resol_mean 7.9
_diffrn_detector_type 'CCD area detector'
_diffrn_measured_fraction_theta_full 0.989
_diffrn_measured_fraction_theta_max 0.967
_diffrn_measurement_device 'three-circle diffractometer'
_diffrn_measurement_device_type 'Bruker QUEST'
_diffrn_measurement_method '\w and \f scans'
_diffrn_radiation_monochromator 'mirror optics'
_diffrn_radiation_probe x-ray
_diffrn_radiation_type MoK\a
_diffrn_radiation_wavelength 0.71073
_diffrn_reflns_av_unetI/netI 0.0521
_diffrn_reflns_Laue_measured_fraction_full 0.989
_diffrn_reflns_Laue_measured_fraction_max 0.967
_diffrn_reflns_limit_h_max 5
_diffrn_reflns_limit_h_min -5
_diffrn_reflns_limit_k_max 12
_diffrn_reflns_limit_k_min -12
_diffrn_reflns_limit_l_max 14
_diffrn_reflns_limit_l_min 0
_diffrn_reflns_number 2024
_diffrn_reflns_point_group_measured_fraction_full 0.989
_diffrn_reflns_point_group_measured_fraction_max 0.967
_diffrn_reflns_theta_full 25.242
_diffrn_reflns_theta_max 30.627
_diffrn_reflns_theta_min 2.022
_diffrn_source 'microfocus sealed X-ray tube'
_diffrn_source_current 1.4
_diffrn_source_power 0.07
_diffrn_source_type 'Incoatec I\ms'
_diffrn_source_voltage 50.0
_diffrn_standards_number 0
_exptl_absorpt_coefficient_mu 0.718
_exptl_absorpt_correction_T_max 0.746072
_exptl_absorpt_correction_T_min 0.480154
_exptl_absorpt_correction_type multi-scan
_exptl_absorpt_process_details
;
 TWINABS-2012/1 (Bruker,2012) was used for absorption correction.
 
For component 1:
 wR2(int) was 0.1576 before and 0.0556 after correction.
 
For component 2:
 wR2(int) was 0.1709 before and 0.0769 after correction.
 The Ratio of minimum to maximum transmission is 0.64.

Final HKLF 4 output contains 8915 reflections, Rint = 0.0557
 (6431 with I > 3sig(I), Rint = 0.0536)
;
_exptl_crystal_colour yellow
_exptl_crystal_colour_primary yellow
_exptl_crystal_density_diffrn 1.909
_exptl_crystal_description prism
_exptl_crystal_F_000 196
_exptl_crystal_size_max 0.39
_exptl_crystal_size_mid 0.32
_exptl_crystal_size_min 0.11
_refine_diff_density_max 0.515
_refine_diff_density_min -0.393
_refine_diff_density_rms 0.090
_refine_ls_extinction_method none
_refine_ls_goodness_of_fit_ref 1.092
_refine_ls_hydrogen_treatment constr
_refine_ls_matrix_type full
_refine_ls_number_parameters 110
_refine_ls_number_reflns 2024
_refine_ls_number_restraints 0
_refine_ls_restrained_S_all 1.092
_refine_ls_R_factor_all 0.0392
_refine_ls_R_factor_gt 0.0361
_refine_ls_shift/su_max 0.001
_refine_ls_shift/su_mean 0.000
_refine_ls_structure_factor_coef Fsqd
_refine_ls_weighting_details 'w=1/[\s^2^(Fo^2^)+(0.0184P)^2^+0.2740P] where P=(Fo^2^+2Fc^2^)/3'
_refine_ls_weighting_scheme calc
_refine_ls_wR_factor_gt 0.0860
_refine_ls_wR_factor_ref 0.0881
_reflns_Friedel_coverage 0.000
_reflns_number_gt 1881
_reflns_number_total 2024
_reflns_threshold_expression 'I > 2\s(I)'
_cod_data_source_file 2255420.cif
_cod_data_source_block tim3
_cod_database_code 1569281
_shelx_shelxl_version_number 2019/3
_shelx_space_group_comment
;
The symmetry employed for this shelxl refinement is uniquely defined
by the following loop, which should always be used as a source of
symmetry information in preference to the above space-group names.
They are only intended as comments.
;
_olex2_refinement_description
;
1. Twinned data refinement
 Scales: 0.6673(15)
 0.3327(15)
2. Fixed Uiso
 At 1.2 times of:
  All C(H) groups
3.a Aromatic/amide H refined with riding coordinates:
 C2(H2), C2A(H2A)
;
_olex2_submission_special_instructions 'No special instructions were received'

loop_
_space_group_symop_operation_xyz
'x, y, z'
'-x, -y, -z'

loop_
_atom_site_label
_atom_site_type_symbol
_atom_site_fract_x
_atom_site_fract_y
_atom_site_fract_z
_atom_site_U_iso_or_equiv
_atom_site_adp_type
_atom_site_occupancy
_atom_site_site_symmetry_order
_atom_site_calc_flag
_atom_site_refinement_flags_posn
_atom_site_refinement_flags_adp
_atom_site_refinement_flags_occupancy
_atom_site_disorder_assembly
_atom_site_disorder_group
S1 S 0.13787(13) 0.81806(5) -0.08400(5) 0.01231(12) Uani 1 1 d . . . . .
N1 N 0.2258(5) 0.8540(2) 0.07215(17) 0.0148(3) Uani 1 1 d . . . . .
N2 N 0.3859(5) 0.74182(18) 0.14366(17) 0.0133(3) Uani 1 1 d . . . . .
C1 C 0.4545(5) 0.6143(2) 0.07837(18) 0.0113(3) Uani 1 1 d . . . . .
C2 C 0.6236(5) 0.4781(2) 0.13515(18) 0.0118(3) Uani 1 1 d . . . . .
H2 H 0.702959 0.464131 0.223829 0.014 Uiso 1 1 calc R U . . .
C3 C 0.6693(5) 0.3639(2) 0.05442(19) 0.0108(3) Uani 1 1 d . . . . .
S1A S 0.26625(13) 0.31446(5) 0.58033(5) 0.01274(12) Uani 1 1 d . . . . .
N1A N 0.0960(5) 0.3553(2) 0.42504(17) 0.0142(3) Uani 1 1 d . . . . .
N2A N 0.1420(5) 0.24561(19) 0.35525(17) 0.0132(3) Uani 1 1 d . . . . .
C1A C 0.3224(5) 0.1168(2) 0.42127(19) 0.0114(3) Uani 1 1 d . . . . .
C2A C 0.4028(5) -0.0176(2) 0.36648(18) 0.0115(3) Uani 1 1 d . . . . .
H2A H 0.338398 -0.028524 0.279008 0.014 Uiso 1 1 calc R U . . .
C3A C 0.5825(5) -0.1342(2) 0.44771(18) 0.0106(3) Uani 1 1 d . . . . .

loop_
_atom_site_aniso_label
_atom_site_aniso_U_11
_atom_site_aniso_U_22
_atom_site_aniso_U_33
_atom_site_aniso_U_23
_atom_site_aniso_U_13
_atom_site_aniso_U_12
S1 0.0154(2) 0.0091(2) 0.0118(2) -0.00016(17) -0.00283(16) 0.00150(16)
N1 0.0176(8) 0.0133(8) 0.0135(7) -0.0020(6) -0.0024(6) 0.0005(6)
N2 0.0177(8) 0.0095(7) 0.0126(7) -0.0021(6) -0.0021(6) 0.0004(6)
C1 0.0118(8) 0.0121(9) 0.0102(8) -0.0016(7) -0.0011(6) -0.0013(6)
C2 0.0130(8) 0.0117(8) 0.0105(8) -0.0001(7) -0.0017(6) -0.0008(6)
C3 0.0110(8) 0.0097(8) 0.0117(8) -0.0002(7) -0.0012(6) -0.0012(6)
S1A 0.0162(2) 0.0096(2) 0.0122(2) -0.00157(17) -0.00309(16) 0.00118(17)
N1A 0.0158(8) 0.0131(7) 0.0127(7) 0.0010(6) -0.0031(6) 0.0010(6)
N2A 0.0158(8) 0.0119(8) 0.0115(7) 0.0006(6) -0.0024(6) -0.0005(6)
C1A 0.0122(8) 0.0098(8) 0.0120(8) 0.0004(7) -0.0014(6) -0.0016(7)
C2A 0.0143(8) 0.0111(8) 0.0089(7) -0.0004(6) -0.0016(6) -0.0006(6)
C3A 0.0110(8) 0.0107(8) 0.0100(7) -0.0014(7) 0.0002(6) -0.0016(6)

loop_
_atom_type_symbol
_atom_type_description
_atom_type_scat_dispersion_real
_atom_type_scat_dispersion_imag
_atom_type_scat_source
C C 0.0033 0.0016 'International Tables Vol C Tables 4.2.6.8 and 6.1.1.4'
H H 0.0000 0.0000 'International Tables Vol C Tables 4.2.6.8 and 6.1.1.4'
N N 0.0061 0.0033 'International Tables Vol C Tables 4.2.6.8 and 6.1.1.4'
S S 0.1246 0.1234 'International Tables Vol C Tables 4.2.6.8 and 6.1.1.4'

loop_
_geom_angle_atom_site_label_1
_geom_angle_atom_site_label_2
_geom_angle_atom_site_label_3
_geom_angle
_geom_angle_site_symmetry_1
_geom_angle_site_symmetry_3
_geom_angle_publ_flag
N1 S1 C3 92.10(10) . 2_665 ?
N2 N1 S1 113.93(15) . . ?
N1 N2 C1 113.38(17) . . ?
N2 C1 C3 113.19(17) . 2_665 ?
C2 C1 N2 124.27(17) . . ?
C2 C1 C3 122.54(17) . 2_665 ?
C1 C2 H2 122.0 . . ?
C3 C2 C1 115.94(17) . . ?
C3 C2 H2 122.0 . . ?
C1 C3 S1 107.41(15) 2_665 2_665 ?
C2 C3 S1 131.08(15) . 2_665 ?
C2 C3 C1 121.51(18) . 2_665 ?
N1A S1A C3A 92.07(10) . 2_656 ?
N2A N1A S1A 113.84(15) . . ?
N1A N2A C1A 113.29(17) . . ?
N2A C1A C2A 124.09(18) . . ?
N2A C1A C3A 113.44(17) . 2_656 ?
C2A C1A C3A 122.46(18) . 2_656 ?
C1A C2A H2A 122.1 . . ?
C3A C2A C1A 115.84(17) . . ?
C3A C2A H2A 122.1 . . ?
C1A C3A S1A 107.35(14) 2_656 2_656 ?
C2A C3A S1A 130.95(15) . 2_656 ?
C2A C3A C1A 121.70(17) . 2_656 ?

loop_
_geom_bond_atom_site_label_1
_geom_bond_atom_site_label_2
_geom_bond_distance
_geom_bond_site_symmetry_2
_geom_bond_publ_flag
S1 N1 1.710(2) . ?
S1 C3 1.719(2) 2_665 ?
N1 N2 1.280(3) . ?
N2 C1 1.394(3) . ?
C1 C2 1.391(3) . ?
C1 C3 1.429(3) 2_665 ?
C2 H2 0.9500 . ?
C2 C3 1.387(3) . ?
S1A N1A 1.710(2) . ?
S1A C3A 1.719(2) 2_656 ?
N1A N2A 1.281(2) . ?
N2A C1A 1.392(3) . ?
C1A C2A 1.396(3) . ?
C1A C3A 1.424(3) 2_656 ?
C2A H2A 0.9500 . ?
C2A C3A 1.387(3) . ?

loop_
_geom_torsion_atom_site_label_1
_geom_torsion_atom_site_label_2
_geom_torsion_atom_site_label_3
_geom_torsion_atom_site_label_4
_geom_torsion
_geom_torsion_site_symmetry_1
_geom_torsion_site_symmetry_2
_geom_torsion_site_symmetry_3
_geom_torsion_site_symmetry_4
_geom_torsion_publ_flag
S1 N1 N2 C1 0.1(2) . . . . ?
N1 N2 C1 C2 -179.68(19) . . . . ?
N1 N2 C1 C3 -0.1(2) . . . 2_665 ?
N2 C1 C2 C3 -179.81(17) . . . . ?
C1 C2 C3 S1 179.76(15) . . . 2_665 ?
C1 C2 C3 C1 -0.6(3) . . . 2_665 ?
C3 S1 N1 N2 -0.06(16) 2_665 . . . ?
C3 C1 C2 C3 0.6(3) 2_665 . . . ?
S1A N1A N2A C1A -0.2(2) . . . . ?
N1A N2A C1A C2A 179.63(18) . . . . ?
N1A N2A C1A C3A 0.0(2) . . . 2_656 ?
N2A C1A C2A C3A -179.64(18) . . . . ?
C1A C2A C3A S1A -179.30(15) . . . 2_656 ?
C1A C2A C3A C1A 0.1(3) . . . 2_656 ?
C3A S1A N1A N2A 0.28(16) 2_656 . . . ?
C3A C1A C2A C3A -0.1(3) 2_656 . . . ?

loop_
_twin_individual_id
_twin_individual_mass_fraction_refined
1 0.6673(15)
2 0.3327(15)
